data_1532729
loop_
_publ_author_name
'Leineweber, A.'
'Kockelmann, W.'
'Jacobs, H.'

_publ_section_title
;
 Nitrogen ordering in zeta-(manganese nitrides) with hcp arrangement of Mn
 - Mn Ny with 0.39 < y < 0.48 - determined by neutron diffraction
;
_journal_name_full 'Journal of Alloys Compd.'
_journal_page_first 229
_journal_page_last 247
_journal_volume 368
_journal_year 2004
_chemical_formula_sum 'Mn N0.457'
_space_group_IT_number 60
_symmetry_space_group_name_Hall '-P 2ac 2b'
_symmetry_space_group_name_H-M 'P b n a'
_cell_angle_alpha 90
_cell_angle_beta 90
_cell_angle_gamma 90
_cell_formula_units_Z 8
_cell_length_a 5.663
_cell_length_b 4.9043
_cell_length_c 4.5401
_cell_volume 126.092
_citation_journal_id_ASTM JALCEU
_cod_data_source_file Leineweber_JALCEU_2004_1429.cif
_cod_data_source_block Mn1N0.457
_cod_original_cell_volume 126.0924
_cod_original_sg_symbol_Hall '-P 2n 2ab (y,z,x)'
_cod_original_formula_sum 'Mn1 N0.457'
_cod_database_code 1532729

loop_
_symmetry_equiv_pos_as_xyz
x,y,z
-x+1/2,y+1/2,-z+1/2
-x+1/2,-y,z+1/2
x,-y+1/2,-z
-x,-y,-z
x-1/2,-y-1/2,z-1/2
x-1/2,y,-z-1/2
-x,y-1/2,z

loop_
_atom_site_label
_atom_site_type_symbol
_atom_site_fract_x
_atom_site_fract_y
_atom_site_fract_z
_atom_site_occupancy
_atom_site_U_iso_or_equiv
N1 N 0.3682 0.25 0 0.881 0.0
N2 N 0.3682 0.25 0.5 0.033 0.0
Mn1 Mn 0.125 0.0833 0.25 1 0.0
